data_7153640
loop_
_publ_author_name
'Haynes, Cally J. E.'
'Busschaert, Nathalie'
'Kirby, Isabelle L.'
'Herniman, Julie'
'Light, Mark E.'
'Wells, Neil J.'
'Marques, Igor'
'F\'elix, V\'itor'
'Gale, Philip A.'

_publ_section_title
;
 Acylthioureas as anion transporters: the effect of intramolecular
 hydrogen bonding.
;
_journal_issue 1
_journal_name_full 'Organic &amp; biomolecular chemistry'
_journal_page_first 62
_journal_page_last 72
_journal_paper_doi 10.1039/c3ob41522h
_journal_volume 12
_journal_year 2014
_chemical_compound_source 'Cally-Jo Elizabeth Haynes'
_chemical_formula_moiety 'C14 H20 N2 O2'
_chemical_formula_sum 'C14 H20 N2 O2'
_chemical_formula_weight 248.32
_chemical_name_systematic
;
 ?
;
_space_group_IT_number 14
_symmetry_cell_setting monoclinic
_symmetry_space_group_name_Hall '-P 2ybc'
_symmetry_space_group_name_H-M 'P 1 21/c 1'
_atom_sites_solution_hydrogens geom
_atom_sites_solution_primary direct
_atom_sites_solution_secondary difmap
_audit_creation_method SHELXL-97
_cell_angle_alpha 90.00
_cell_angle_beta 101.193(10)
_cell_angle_gamma 90.00
_cell_formula_units_Z 4
_cell_length_a 5.166(3)
_cell_length_b 34.07(2)
_cell_length_c 7.566(5)
_cell_measurement_reflns_used 3816
_cell_measurement_temperature 100(2)
_cell_measurement_theta_max 31.3
_cell_measurement_theta_min 2.4
_cell_volume 1306.3(14)
_computing_cell_refinement
;
CrystalClear-SM Expert 2.0 r7 (Rigaku, 2011)
;
_computing_data_collection
;
CrystalClear-SM Expert 2.0 r7 (Rigaku, 2011)
;
_computing_data_reduction
;
CrystalClear-SM Expert 2.0 r7 (Rigaku, 2011)
;
_computing_molecular_graphics
;
Images generated using CrystalMaker: a crystal and molecular 
structures program for Mac and Windows. CrystalMaker Software Ltd, 
Oxford, England (www.crystalmaker.com)
;
_computing_publication_material 'WINGX (Farrugia, 1998)'
_computing_structure_refinement 'SHELXL-97 (Sheldrick, 2008)'
_computing_structure_solution 'SHELXS-97 (Sheldrick, 1997)'
_diffrn_ambient_temperature 100(2)
_diffrn_detector 'CCD plate'
_diffrn_detector_area_resol_mean 28.5714
_diffrn_detector_type 'Rigaku HG Saturn724+ (2x2 bin mode)'
_diffrn_measured_fraction_theta_full 0.905
_diffrn_measured_fraction_theta_max 0.905
_diffrn_measurement_device 'four-circle \k diffractometer'
_diffrn_measurement_device_type 'Rigaku AFC12 (Right)'
_diffrn_measurement_method 'profile data from \w-scans'
_diffrn_measurement_specimen_support 'MiTeGen MicroMesh'
_diffrn_radiation_collimation 'Confocal mirrors, HF Varimax '
_diffrn_radiation_type MoK\a
_diffrn_radiation_wavelength 0.71075
_diffrn_reflns_av_R_equivalents 0.0389
_diffrn_reflns_av_sigmaI/netI 0.0659
_diffrn_reflns_limit_h_max 4
_diffrn_reflns_limit_h_min -6
_diffrn_reflns_limit_k_max 40
_diffrn_reflns_limit_k_min -27
_diffrn_reflns_limit_l_max 9
_diffrn_reflns_limit_l_min -6
_diffrn_reflns_number 4606
_diffrn_reflns_theta_full 25.02
_diffrn_reflns_theta_max 25.02
_diffrn_reflns_theta_min 2.99
_diffrn_source 'Rotating Anode'
_diffrn_source_current 55.0
_diffrn_source_power 2.475
_diffrn_source_voltage 45.0
_exptl_absorpt_coefficient_mu 0.085
_exptl_absorpt_correction_T_max 0.9983
_exptl_absorpt_correction_T_min 0.9832
_exptl_absorpt_correction_type multi-scan
_exptl_absorpt_process_details
;
Jacobson, R. (1998). REQAB. Private communication to the 
Rigaku Corporation, Tokyo, Japan.
;
_exptl_crystal_colour Colourless
_exptl_crystal_density_diffrn 1.263
_exptl_crystal_density_method 'not measured'
_exptl_crystal_description Lath
_exptl_crystal_F_000 536
_exptl_crystal_size_max 0.20
_exptl_crystal_size_mid 0.06
_exptl_crystal_size_min 0.02
_refine_diff_density_max 0.193
_refine_diff_density_min -0.194
_refine_diff_density_rms 0.043
_refine_ls_extinction_method none
_refine_ls_goodness_of_fit_ref 1.038
_refine_ls_hydrogen_treatment constr
_refine_ls_matrix_type full
_refine_ls_number_parameters 164
_refine_ls_number_reflns 2078
_refine_ls_number_restraints 0
_refine_ls_restrained_S_all 1.038
_refine_ls_R_factor_all 0.0708
_refine_ls_R_factor_gt 0.0510
_refine_ls_shift/su_max 0.004
_refine_ls_shift/su_mean 0.001
_refine_ls_structure_factor_coef Fsqd
_refine_ls_weighting_details 'calc w=1/[\s^2^(Fo^2^)+(0.0463P)^2^+0.0000P] where P=(Fo^2^+2Fc^2^)/3'
_refine_ls_weighting_scheme calc
_refine_ls_wR_factor_gt 0.0988
_refine_ls_wR_factor_ref 0.1083
_reflns_number_gt 1589
_reflns_number_total 2078
_reflns_threshold_expression >2\s(I)
_cod_data_source_file c3ob41522h.txt
_cod_data_source_block 2012sot0005
_cod_depositor_comments
;
The following automatic conversions were performed:

'_symmetry_cell_setting' value 'Monoclinic' changed to 'monoclinic'
according to
/usr/data/users/saulius/automatic-downloads/current/RSC/lib/dictionaries/cif_core.dic
dictionary named 'cif_core.dic' version 2.4.2 from 2011-04-26.

Automatic conversion script
Id: cif_fix_values 2281 2013-09-26 08:29:07Z andrius 
;
_cod_original_sg_symbol_H-M 'P 21/c'
_cod_database_code 7153640

loop_
_symmetry_equiv_pos_as_xyz
'x, y, z'
'-x, y+1/2, -z+1/2'
'-x, -y, -z'
'x, -y-1/2, z-1/2'

loop_
_atom_site_label
_atom_site_type_symbol
_atom_site_fract_x
_atom_site_fract_y
_atom_site_fract_z
_atom_site_U_iso_or_equiv
_atom_site_adp_type
_atom_site_occupancy
_atom_site_symmetry_multiplicity
_atom_site_calc_flag
_atom_site_refinement_flags
O1 O 0.7762(2) 0.21454(4) 0.4437(2) 0.0203(4) Uani 1 1 d .
O2 O 1.4293(2) 0.14138(4) 0.5316(2) 0.0245(4) Uani 1 1 d .
N1 N 1.2159(3) 0.19982(5) 0.4918(3) 0.0181(4) Uani 1 1 d .
H1 H 1.3726 0.2106 0.5007 0.022 Uiso 1 1 calc R
N2 N 0.9817(3) 0.14053(4) 0.4854(3) 0.0181(4) Uani 1 1 d .
H2 H 0.8353 0.1540 0.4516 0.022 Uiso 1 1 calc R
C1 C 0.8892(4) 0.29465(5) 0.3916(3) 0.0186(5) Uani 1 1 d .
H1A H 0.7238 0.2853 0.3284 0.022 Uiso 1 1 calc R
C2 C 0.9389(4) 0.33457(6) 0.3978(3) 0.0222(5) Uani 1 1 d .
H2A H 0.8104 0.3524 0.3373 0.027 Uiso 1 1 calc R
C3 C 1.1791(4) 0.34828(6) 0.4935(3) 0.0224(5) Uani 1 1 d .
H3 H 1.2145 0.3757 0.4989 0.027 Uiso 1 1 calc R
C4 C 1.3663(4) 0.32238(6) 0.5805(3) 0.0222(6) Uani 1 1 d .
H4 H 1.5287 0.3320 0.6472 0.027 Uiso 1 1 calc R
C5 C 1.3190(4) 0.28232(6) 0.5715(3) 0.0194(5) Uani 1 1 d .
H5 H 1.4502 0.2646 0.6296 0.023 Uiso 1 1 calc R
C6 C 1.0775(4) 0.26797(5) 0.4764(3) 0.0169(5) Uani 1 1 d .
C7 C 1.0089(4) 0.22544(6) 0.4683(3) 0.0169(5) Uani 1 1 d .
C8 C 1.2147(4) 0.15834(6) 0.5040(3) 0.0181(5) Uani 1 1 d .
C9 C 0.9693(4) 0.09851(5) 0.5213(3) 0.0198(5) Uani 1 1 d .
H9A H 0.7982 0.0926 0.5559 0.024 Uiso 1 1 calc R
H9B H 1.1109 0.0918 0.6250 0.024 Uiso 1 1 calc R
C10 C 0.9983(4) 0.07276(6) 0.3623(3) 0.0215(6) Uani 1 1 d .
H10A H 1.0054 0.0450 0.4011 0.026 Uiso 1 1 calc R
H10B H 1.1683 0.0790 0.3267 0.026 Uiso 1 1 calc R
C11 C 0.7767(4) 0.07743(6) 0.1979(3) 0.0227(6) Uani 1 1 d .
H11A H 0.6058 0.0724 0.2344 0.027 Uiso 1 1 calc R
H11B H 0.7753 0.1049 0.1548 0.027 Uiso 1 1 calc R
C12 C 0.8020(4) 0.05004(6) 0.0435(3) 0.0230(6) Uani 1 1 d .
H12A H 0.8087 0.0227 0.0880 0.028 Uiso 1 1 calc R
H12B H 0.9714 0.0555 0.0056 0.028 Uiso 1 1 calc R
C13 C 0.5795(4) 0.05339(6) -0.1208(3) 0.0250(6) Uani 1 1 d .
H13A H 0.4090 0.0492 -0.0824 0.030 Uiso 1 1 calc R
H13B H 0.5786 0.0803 -0.1698 0.030 Uiso 1 1 calc R
C14 C 0.6021(4) 0.02426(6) -0.2697(4) 0.0291(6) Uani 1 1 d .
H14A H 0.7695 0.0284 -0.3096 0.044 Uiso 1 1 calc R
H14B H 0.4551 0.0282 -0.3715 0.044 Uiso 1 1 calc R
H14C H 0.5961 -0.0026 -0.2238 0.044 Uiso 1 1 calc R

loop_
_atom_site_aniso_label
_atom_site_aniso_U_11
_atom_site_aniso_U_22
_atom_site_aniso_U_33
_atom_site_aniso_U_23
_atom_site_aniso_U_13
_atom_site_aniso_U_12
O1 0.0134(7) 0.0228(8) 0.0247(12) 0.0006(6) 0.0036(7) -0.0014(6)
O2 0.0153(7) 0.0213(8) 0.0376(13) 0.0012(7) 0.0067(7) 0.0032(6)
N1 0.0119(8) 0.0178(9) 0.0254(14) 0.0000(7) 0.0054(8) -0.0006(7)
N2 0.0129(8) 0.0176(9) 0.0237(14) 0.0016(7) 0.0033(8) 0.0021(7)
C1 0.0159(10) 0.0234(12) 0.0173(16) -0.0008(9) 0.0051(10) -0.0005(9)
C2 0.0236(11) 0.0220(12) 0.0223(17) 0.0041(9) 0.0080(10) 0.0052(9)
C3 0.0269(11) 0.0177(11) 0.0256(17) -0.0013(9) 0.0128(11) -0.0008(9)
C4 0.0180(10) 0.0251(13) 0.0249(18) -0.0027(9) 0.0077(10) -0.0043(9)
C5 0.0165(10) 0.0216(12) 0.0206(17) -0.0012(9) 0.0047(10) 0.0021(9)
C6 0.0168(10) 0.0179(11) 0.0179(15) 0.0001(9) 0.0078(10) 0.0010(9)
C7 0.0179(10) 0.0230(12) 0.0103(15) 0.0000(8) 0.0039(9) 0.0014(9)
C8 0.0173(10) 0.0219(12) 0.0161(16) -0.0025(9) 0.0054(10) 0.0021(9)
C9 0.0175(10) 0.0183(11) 0.0242(16) 0.0032(9) 0.0053(10) 0.0000(9)
C10 0.0172(10) 0.0177(11) 0.0304(18) -0.0020(9) 0.0068(10) 0.0002(9)
C11 0.0192(10) 0.0181(12) 0.0318(19) -0.0002(9) 0.0079(11) 0.0014(9)
C12 0.0195(10) 0.0199(12) 0.0310(19) -0.0020(9) 0.0083(11) -0.0009(9)
C13 0.0230(11) 0.0230(12) 0.0295(19) -0.0006(10) 0.0063(11) 0.0004(9)
C14 0.0338(12) 0.0265(13) 0.0281(19) -0.0009(10) 0.0083(12) 0.0000(10)

loop_
_atom_type_symbol
_atom_type_description
_atom_type_scat_dispersion_real
_atom_type_scat_dispersion_imag
_atom_type_scat_source
C C 0.0033 0.0016 'International Tables Vol C Tables 4.2.6.8 and 6.1.1.4'
H H 0.0000 0.0000 'International Tables Vol C Tables 4.2.6.8 and 6.1.1.4'
O O 0.0106 0.0060 'International Tables Vol C Tables 4.2.6.8 and 6.1.1.4'
N N 0.0061 0.0033 'International Tables Vol C Tables 4.2.6.8 and 6.1.1.4'

loop_
_geom_angle_atom_site_label_1
_geom_angle_atom_site_label_2
_geom_angle_atom_site_label_3
_geom_angle
C7 N1 C8 129.32(16)
C8 N2 C9 119.92(16)
C2 C1 C6 121.16(19)
C1 C2 C3 119.28(19)
C4 C3 C2 120.40(19)
C3 C4 C5 120.4(2)
C4 C5 C6 120.00(19)
C1 C6 C5 118.74(18)
C1 C6 C7 118.46(18)
C5 C6 C7 122.76(18)
O1 C7 N1 122.77(18)
O1 C7 C6 120.95(16)
N1 C7 C6 116.28(16)
O2 C8 N2 124.74(19)
O2 C8 N1 117.66(17)
N2 C8 N1 117.60(17)
N2 C9 C10 113.81(18)
C9 C10 C11 114.29(16)
C12 C11 C10 113.55(16)
C11 C12 C13 114.63(17)
C14 C13 C12 113.61(17)

loop_
_geom_bond_atom_site_label_1
_geom_bond_atom_site_label_2
_geom_bond_distance
O1 C7 1.237(2)
O2 C8 1.232(2)
N1 C7 1.365(2)
N1 C8 1.416(3)
N2 C8 1.331(2)
N2 C9 1.461(2)
C1 C2 1.383(3)
C1 C6 1.393(3)
C2 C3 1.391(3)
C3 C4 1.378(3)
C4 C5 1.386(3)
C5 C6 1.402(3)
C6 C7 1.490(3)
C9 C10 1.520(3)
C10 C11 1.526(3)
C11 C12 1.520(3)
C12 C13 1.524(3)
C13 C14 1.523(3)

loop_
_geom_hbond_atom_site_label_D
_geom_hbond_atom_site_label_H
_geom_hbond_atom_site_label_A
_geom_hbond_distance_DH
_geom_hbond_distance_HA
_geom_hbond_distance_DA
_geom_hbond_angle_DHA
_geom_hbond_site_symmetry_A
N1 H1 O1 0.88 2.21 3.029(3) 153.8 1_655
N2 H2 O1 0.88 2.08 2.730(2) 129.7 .
N2 H2 O2 0.88 2.33 2.941(3) 126.4 1_455
